data_4334258
loop_
_publ_author_name
'Daniel M. Whittaker'
'Tamara L. Griffiths'
'Madeleine Helliwell'
'Adam N. Swinburne'
'Louise S. Natrajan'
'Frank W. Lewis'
'Laurence M. Harwood'
'Stephen A. Parry'
'Clint A. Sharrad'

_publ_contact_author_address
;
Centre for Radiochemistry Research
School of Chemistry
University of Manchester
Oxford Road
Manchester
M13 9PL
;
_publ_contact_author_email daniel.whittaker@postgrad.manchester.ac.uk
_publ_contact_author_name 'Daniel Whittaker'
_publ_contact_author_phone +441612751405
_publ_section_title
;
 Lanthanide Speciation in Potential SANEX and GANEX Actinide/Lanthanide
 Separations Using Tetra-N-Donor Extractants
;
_journal_name_full 'Inorganic Chemistry'
_journal_page_first 3429
_journal_page_last 3444
_journal_paper_doi 10.1021/ic301599y
_journal_volume 52
_journal_year 2013
_chemical_absolute_configuration ad
_chemical_formula_moiety 'C68 H78 N16 O Tb, 3(N O3), 9(H2O)'
_chemical_formula_sum 'C68 H96 N19 O19 Tb'
_chemical_formula_weight 1642.56
_chemical_name_systematic '[Tb(CyMe4-BTPhen)2(H2O)](NO3)3.9H2O'
_space_group_crystal_system orthorhombic
_space_group_IT_number 43
_space_group_name_Hall 'F 2 -2d'
_space_group_name_H-M_alt 'F d d 2'
_symmetry_space_group_name_Hall 'F 2 -2d'
_symmetry_space_group_name_H-M 'F d d 2'
_atom_sites_solution_hydrogens geom
_atom_sites_solution_primary direct
_atom_sites_solution_secondary difmap
_audit_creation_date 2012-04-26
_audit_creation_method
;
  Olex2 1.1
  (compiled 2011.11.01 svn.r2039, GUI svn.r3906)
;
_cell_angle_alpha 90.00
_cell_angle_beta 90.00
_cell_angle_gamma 90.00
_cell_formula_units_Z 8
_cell_length_a 31.3486(7)
_cell_length_b 38.0261(9)
_cell_length_c 14.8414(3)
_cell_measurement_reflns_used 26649
_cell_measurement_temperature 100(2)
_cell_measurement_theta_max 26.3116
_cell_measurement_theta_min 2.8693
_cell_volume 17691.9(7)
_computing_cell_refinement
;
CrysAlisPro, Agilent Technologies,
Version 1.171.35.15 (release 03-08-2011 CrysAlis171 .NET)
(compiled Aug  3 2011,13:03:54)
;
_computing_data_collection
;
CrysAlisPro, Agilent Technologies,
Version 1.171.35.15 (release 03-08-2011 CrysAlis171 .NET)
(compiled Aug  3 2011,13:03:54)
;
_computing_data_reduction
;
CrysAlisPro, Agilent Technologies,
Version 1.171.35.15 (release 03-08-2011 CrysAlis171 .NET)
(compiled Aug  3 2011,13:03:54)
;
_computing_molecular_graphics
;
O. V. Dolomanov, L. J. Bourhis, R. J. Gildea, J. A. K. Howard and H. Puschmann,
OLEX2: a complete structure solution, refinement and analysis program.
J. Appl. Cryst. (2009). 42, 339-341.

L. J. Farrugia, ORTEP-3 for Windows - a version of ORTEP-III 
with a Graphical User Interface (GUI). J. Appl. Crystallogr. (1997). 30, 565.
;
_computing_publication_material
;
O. V. Dolomanov, L. J. Bourhis, R. J. Gildea, J. A. K. Howard and H. Puschmann,
OLEX2: a complete structure solution, refinement and analysis program.
J. Appl. Cryst. (2009). 42, 339-341.
;
_computing_structure_refinement
;
XL, G.M. Sheldrick, Acta Cryst.
(2008). A64, 112-122
;
_computing_structure_solution 'SHELXS-97 (Sheldrick, 1990)'
_diffrn_ambient_temperature 100.15
_diffrn_detector_area_resol_mean 8.3367
_diffrn_measured_fraction_theta_full 0.998
_diffrn_measured_fraction_theta_max 0.998
_diffrn_measurement_details
;
  1 omega  -60.00   51.00   1.0000   19.4400
omega____ theta____ kappa____ phi______ frames
    -      -21.0746   77.0000  -30.0000 111

  2 omega  -61.00   50.00   1.0000   19.4400
omega____ theta____ kappa____ phi______ frames
    -      -21.0746   77.0000   90.0000 111

  3 omega  -61.00   51.00   1.0000   19.4400
omega____ theta____ kappa____ phi______ frames
    -      -21.0746   77.0000 -150.0000 112

  4 omega  -10.00  102.00   1.0000   19.4400
omega____ theta____ kappa____ phi______ frames
    -       22.4808   77.0000  -30.0000 112

  5 omega   -6.00  105.00   1.0000   19.4400
omega____ theta____ kappa____ phi______ frames
    -       22.4808   77.0000   90.0000 111

  6 omega   -6.00  104.00   1.0000   19.4400
omega____ theta____ kappa____ phi______ frames
    -       22.4808   77.0000 -150.0000 110
;
_diffrn_measurement_device_type 'Xcalibur, Sapphire2, large Be window'
_diffrn_measurement_method '\w scans'
_diffrn_orient_matrix_UB_11 -0.0468912000
_diffrn_orient_matrix_UB_12 0.0040400000
_diffrn_orient_matrix_UB_13 -0.0013565000
_diffrn_orient_matrix_UB_21 -0.0074370000
_diffrn_orient_matrix_UB_22 -0.0216210000
_diffrn_orient_matrix_UB_23 -0.0046760000
_diffrn_orient_matrix_UB_31 -0.0054628000
_diffrn_orient_matrix_UB_32 -0.0053175000
_diffrn_orient_matrix_UB_33 0.0180086000
_diffrn_radiation_monochromator graphite
_diffrn_radiation_type 'Mo K\a'
_diffrn_radiation_wavelength 0.7107
_diffrn_reflns_av_R_equivalents 0.0607
_diffrn_reflns_av_unetI/netI 0.0415
_diffrn_reflns_limit_h_max 39
_diffrn_reflns_limit_h_min -39
_diffrn_reflns_limit_k_max 47
_diffrn_reflns_limit_k_min -47
_diffrn_reflns_limit_l_max 18
_diffrn_reflns_limit_l_min -18
_diffrn_reflns_number 49820
_diffrn_reflns_theta_full 26.37
_diffrn_reflns_theta_max 26.37
_diffrn_reflns_theta_min 2.88
_diffrn_source 'Enhance (Mo) x-ray Source'
_exptl_absorpt_coefficient_mu 0.870
_exptl_absorpt_correction_T_max 1.00000
_exptl_absorpt_correction_T_min 0.71476
_exptl_absorpt_correction_type multi-scan
_exptl_absorpt_process_details
;
CrysAlisPro, Agilent Technologies,
Version 1.171.35.15 (release 03-08-2011 CrysAlis171 .NET)
(compiled Aug  3 2011,13:03:54)
empirical absorption correction using spherical harmonics,
 implemented in SCALE3 ABSPACK scaling algorithm.
;
_exptl_crystal_colour yellow
_exptl_crystal_colour_primary yellow
_exptl_crystal_density_diffrn 1.233
_exptl_crystal_description plate
_exptl_crystal_F_000 6832
_exptl_crystal_size_max 0.1
_exptl_crystal_size_mid 0.1
_exptl_crystal_size_min 0.1
_refine_diff_density_max 1.439
_refine_diff_density_min -0.588
_refine_diff_density_rms 0.128
_refine_ls_abs_structure_details 'Flack H D (1983), Acta Cryst. A39, 876-881'
_refine_ls_abs_structure_Flack 0.00(5)
_refine_ls_extinction_method none
_refine_ls_goodness_of_fit_ref 1.084
_refine_ls_hydrogen_treatment constr
_refine_ls_matrix_type full
_refine_ls_number_parameters 628
_refine_ls_number_reflns 9044
_refine_ls_number_restraints 444
_refine_ls_restrained_S_all 1.126
_refine_ls_R_factor_all 0.0610
_refine_ls_R_factor_gt 0.0513
_refine_ls_shift/su_max 0.001
_refine_ls_shift/su_mean 0.000
_refine_ls_structure_factor_coef Fsqd
_refine_ls_weighting_details 'calc w=1/[\s^2^(Fo^2^)+(0.0986P)^2^+12.1124P] where P=(Fo^2^+2Fc^2^)/3'
_refine_ls_weighting_scheme calc
_refine_ls_wR_factor_gt 0.1341
_refine_ls_wR_factor_ref 0.1423
_reflns_number_gt 7867
_reflns_number_total 9044
_reflns_threshold_expression >2sigma(I)
_cod_data_source_file ic301599y_si_002_04.cif
_cod_data_source_block complex4
_cod_database_code 4334258
_reflns_odcompleteness_completeness 99.75
_reflns_odcompleteness_iscentric 1
_reflns_odcompleteness_theta 26.32

loop_
_space_group_symop_id
_space_group_symop_operation_xyz
1 'x, y, z'
2 '-x, -y, z'
3 '-x+1/4, y+1/4, z+1/4'
4 'x+3/4, -y+3/4, z+1/4'
5 'x, y+1/2, z+1/2'
6 '-x, -y+1/2, z+1/2'
7 '-x+1/4, y+3/4, z+3/4'
8 'x+3/4, -y+5/4, z+3/4'
9 'x+1/2, y, z+1/2'
10 '-x+1/2, -y, z+1/2'
11 '-x+3/4, y+1/4, z+3/4'
12 'x+5/4, -y+3/4, z+3/4'
13 'x+1/2, y+1/2, z'
14 '-x+1/2, -y+1/2, z'
15 '-x+3/4, y+3/4, z+1/4'
16 'x+5/4, -y+5/4, z+1/4'

loop_
_atom_site_label
_atom_site_type_symbol
_atom_site_fract_x
_atom_site_fract_y
_atom_site_fract_z
_atom_site_U_iso_or_equiv
_atom_site_adp_type
_atom_site_occupancy
_atom_site_symmetry_multiplicity
_atom_site_calc_flag
_atom_site_refinement_flags
_atom_site_disorder_assembly
_atom_site_disorder_group
Tb1 Tb 0.5000 1.0000 0.52514(4) 0.02863(11) Uani 1 2 d S . .
O1 O 0.5000 1.0000 0.3636(4) 0.0356(13) Uani 1 2 d S . .
N1 N 0.55610(14) 1.06976(12) 0.4452(3) 0.0310(9) Uani 1 1 d . . .
N2 N 0.51564(15) 1.06004(12) 0.4601(3) 0.0308(9) Uani 1 1 d . . .
N3 N 0.48947(17) 1.10725(14) 0.3721(4) 0.0397(11) Uani 1 1 d . . .
N4 N 0.43702(14) 1.03680(12) 0.4870(3) 0.0339(10) Uani 1 1 d . . .
N5 N 0.43182(16) 0.98197(13) 0.5991(3) 0.0366(10) Uani 1 1 d . . .
N6 N 0.50595(17) 0.95706(16) 0.6535(4) 0.0449(13) Uani 1 1 d . . .
N7 N 0.54588(19) 0.94456(15) 0.6764(4) 0.0505(14) Uani 1 1 d . . .
N8 N 0.4723(2) 0.92049(17) 0.7595(3) 0.0573(17) Uani 1 1 d . . .
C1 C 0.6150(2) 1.1354(2) 0.3123(5) 0.0546(18) Uani 1 1 d . . .
H1A H 0.6431 1.1471 0.3196 0.065 Uiso 1 1 calc R . .
H1B H 0.6151 1.1236 0.2529 0.065 Uiso 1 1 calc R . .
C2 C 0.5814(3) 1.16289(19) 0.3117(6) 0.065(2) Uani 1 1 d . . .
H2A H 0.5880 1.1802 0.2637 0.078 Uiso 1 1 calc R . .
H2B H 0.5820 1.1755 0.3700 0.078 Uiso 1 1 calc R . .
C3 C 0.5370(2) 1.14864(17) 0.2963(4) 0.0494(16) Uani 1 1 d . . .
C4 C 0.5297(2) 1.11714(16) 0.3578(4) 0.0382(13) Uani 1 1 d . . .
C5 C 0.56379(18) 1.09823(14) 0.3946(4) 0.0327(11) Uani 1 1 d . . .
C6 C 0.6104(2) 1.10762(18) 0.3852(4) 0.0397(15) Uani 1 1 d . . .
C7 C 0.6366(2) 1.0757(2) 0.3619(6) 0.064(2) Uani 1 1 d . . .
H7A H 0.6358 1.0590 0.4122 0.097 Uiso 1 1 calc R . .
H7B H 0.6662 1.0828 0.3504 0.097 Uiso 1 1 calc R . .
H7C H 0.6248 1.0645 0.3079 0.097 Uiso 1 1 calc R . .
C8 C 0.6252(2) 1.1215(2) 0.4754(5) 0.060(2) Uani 1 1 d . . .
H8A H 0.6084 1.1423 0.4914 0.091 Uiso 1 1 calc R . .
H8B H 0.6554 1.1279 0.4717 0.091 Uiso 1 1 calc R . .
H8C H 0.6213 1.1034 0.5215 0.091 Uiso 1 1 calc R . .
C9 C 0.5315(3) 1.1358(3) 0.1993(5) 0.069(2) Uani 1 1 d . . .
H9A H 0.5506 1.1159 0.1884 0.103 Uiso 1 1 calc R . .
H9B H 0.5385 1.1549 0.1576 0.103 Uiso 1 1 calc R . .
H9C H 0.5019 1.1285 0.1898 0.103 Uiso 1 1 calc R . .
C10 C 0.5037(3) 1.1770(2) 0.3167(8) 0.078(3) Uani 1 1 d . . .
H10A H 0.4752 1.1681 0.3018 0.118 Uiso 1 1 calc R . .
H10B H 0.5097 1.1980 0.2806 0.118 Uiso 1 1 calc R . .
H10C H 0.5048 1.1830 0.3809 0.118 Uiso 1 1 calc R . .
C11 C 0.48416(18) 1.07919(15) 0.4229(4) 0.0330(11) Uani 1 1 d . . .
C12 C 0.43999(17) 1.06658(14) 0.4415(4) 0.0328(11) Uani 1 1 d . . .
C13 C 0.40444(19) 1.08598(19) 0.4132(5) 0.0474(15) Uani 1 1 d . . .
H13 H 0.4081 1.1078 0.3831 0.057 Uiso 1 1 calc R . .
C14 C 0.3647(2) 1.07314(19) 0.4294(5) 0.0524(17) Uani 1 1 d . . .
H14 H 0.3403 1.0851 0.4071 0.063 Uiso 1 1 calc R . .
C15 C 0.36013(19) 1.04236(19) 0.4788(5) 0.0502(16) Uani 1 1 d . . .
C16 C 0.39702(18) 1.02521(16) 0.5089(4) 0.0385(13) Uani 1 1 d . . .
C17 C 0.3194(2) 1.0279(2) 0.5058(6) 0.064(2) Uani 1 1 d . . .
H17 H 0.2938 1.0380 0.4832 0.077 Uiso 1 1 calc R . .
C18 C 0.3175(2) 0.99958(18) 0.5646(7) 0.068(3) Uani 1 1 d . . .
H18 H 0.2905 0.9905 0.5816 0.082 Uiso 1 1 calc R . .
C19 C 0.3943(2) 0.99570(17) 0.5696(5) 0.0417(14) Uani 1 1 d . . .
C20 C 0.3550(2) 0.98383(19) 0.5998(6) 0.0530(18) Uani 1 1 d . . .
C21 C 0.3534(2) 0.9578(2) 0.6629(5) 0.060(2) Uani 1 1 d . . .
H21 H 0.3267 0.9494 0.6845 0.072 Uiso 1 1 calc R . .
C22 C 0.3916(3) 0.9439(2) 0.6951(5) 0.059(2) Uani 1 1 d . . .
H22 H 0.3913 0.9258 0.7393 0.071 Uiso 1 1 calc R . .
C23 C 0.4305(2) 0.95663(18) 0.6617(4) 0.0481(16) Uani 1 1 d . . .
C24 C 0.4724(2) 0.94332(18) 0.6926(4) 0.0450(15) Uani 1 1 d . . .
C25 C 0.5476(3) 0.92031(19) 0.7396(5) 0.0612(16) Uani 1 1 d U A .
C26 C 0.5106(3) 0.9082(2) 0.7839(5) 0.0672(18) Uani 1 1 d U A .
C27 C 0.5110(3) 0.8819(2) 0.8617(5) 0.0776(19) Uani 1 1 d DU . .
C30 C 0.5920(3) 0.9074(2) 0.7604(6) 0.0843(18) Uani 1 1 d DU . .
C33 C 0.4872(3) 0.8494(2) 0.8318(7) 0.080(3) Uani 1 1 d D A .
H33A H 0.4570 0.8551 0.8231 0.120 Uiso 1 1 calc R . .
H33B H 0.4898 0.8310 0.8779 0.120 Uiso 1 1 calc R . .
H33C H 0.4992 0.8408 0.7749 0.120 Uiso 1 1 calc R . .
C34 C 0.4852(6) 0.8992(4) 0.9425(8) 0.134(5) Uani 1 1 d DU A .
H34A H 0.4954 0.9232 0.9527 0.201 Uiso 1 1 calc R . .
H34B H 0.4893 0.8852 0.9973 0.201 Uiso 1 1 calc R . .
H34C H 0.4547 0.8998 0.9273 0.201 Uiso 1 1 calc R . .
C28A C 0.5544(4) 0.8763(4) 0.8984(9) 0.082(2) Uani 0.635(12) 1 d PDU A 1
H28A H 0.5552 0.8549 0.9363 0.099 Uiso 0.635(12) 1 calc PR A 1
H28B H 0.5633 0.8967 0.9355 0.099 Uiso 0.635(12) 1 calc PR A 1
C29A C 0.5839(5) 0.8722(3) 0.8170(8) 0.078(2) Uani 0.635(12) 1 d PDU A 1
H29A H 0.5716 0.8542 0.7763 0.093 Uiso 0.635(12) 1 calc PR A 1
H29B H 0.6118 0.8632 0.8383 0.093 Uiso 0.635(12) 1 calc PR A 1
C31A C 0.6164(8) 0.9008(6) 0.6735(13) 0.104(5) Uani 0.635(12) 1 d PDU A 1
H31A H 0.6149 0.8757 0.6582 0.156 Uiso 0.635(12) 1 calc PR A 1
H31B H 0.6463 0.9076 0.6815 0.156 Uiso 0.635(12) 1 calc PR A 1
H31C H 0.6037 0.9146 0.6247 0.156 Uiso 0.635(12) 1 calc PR A 1
C32A C 0.6093(6) 0.9367(4) 0.8259(12) 0.098(4) Uani 0.635(12) 1 d PDU A 1
H32A H 0.6226 0.9555 0.7906 0.147 Uiso 0.635(12) 1 calc PR A 1
H32B H 0.6305 0.9265 0.8667 0.147 Uiso 0.635(12) 1 calc PR A 1
H32C H 0.5856 0.9464 0.8610 0.147 Uiso 0.635(12) 1 calc PR A 1
C28B C 0.5561(5) 0.8617(6) 0.8536(18) 0.083(3) Uani 0.365(12) 1 d PDU A 2
H28C H 0.5597 0.8481 0.9100 0.100 Uiso 0.365(12) 1 calc PR A 2
H28D H 0.5530 0.8443 0.8044 0.100 Uiso 0.365(12) 1 calc PR A 2
C29B C 0.5987(8) 0.8812(7) 0.8369(17) 0.082(3) Uani 0.365(12) 1 d PDU A 2
H29C H 0.6077 0.8937 0.8922 0.098 Uiso 0.365(12) 1 calc PR A 2
H29D H 0.6213 0.8642 0.8205 0.098 Uiso 0.365(12) 1 calc PR A 2
C31B C 0.6089(12) 0.8872(8) 0.6744(18) 0.079(5) Uani 0.365(12) 1 d PDU A 2
H31D H 0.6048 0.9019 0.6209 0.118 Uiso 0.365(12) 1 calc PR A 2
H31E H 0.5930 0.8652 0.6672 0.118 Uiso 0.365(12) 1 calc PR A 2
H31F H 0.6393 0.8820 0.6818 0.118 Uiso 0.365(12) 1 calc PR A 2
C32B C 0.6303(7) 0.9345(7) 0.751(2) 0.094(5) Uani 0.365(12) 1 d PDU A 2
H32D H 0.6190 0.9578 0.7355 0.142 Uiso 0.365(12) 1 calc PR A 2
H32E H 0.6499 0.9266 0.7041 0.142 Uiso 0.365(12) 1 calc PR A 2
H32F H 0.6456 0.9360 0.8088 0.142 Uiso 0.365(12) 1 calc PR A 2
N9 N 0.50038(18) 0.84589(17) 0.5697(5) 0.0619(14) Uani 1 1 d DU . .
O2A O 0.4702(4) 0.8674(3) 0.5734(11) 0.079(3) Uani 0.437(9) 1 d PDU B 1
O3A O 0.4927(4) 0.8171(3) 0.5911(14) 0.085(3) Uani 0.437(9) 1 d PDU B 1
O4A O 0.5351(4) 0.8585(4) 0.5677(12) 0.084(3) Uani 0.437(9) 1 d PDU B 1
O2B O 0.4678(3) 0.8305(3) 0.5488(8) 0.082(2) Uani 0.563(9) 1 d PDU B 2
O3B O 0.5335(3) 0.8320(3) 0.5472(9) 0.091(3) Uani 0.563(9) 1 d PDU B 2
O4B O 0.4999(4) 0.8760(3) 0.5891(9) 0.078(2) Uani 0.563(9) 1 d PDU B 2
N10 N 0.5000 1.0000 0.8911(13) 0.068(4) Uani 0.495(12) 2 d SPU . 3
O5 O 0.5336(5) 0.9936(4) 0.8479(9) 0.088(4) Uani 0.495(12) 1 d PU . 3
O6 O 0.5000 1.0000 0.9736(12) 0.084(5) Uani 0.495(12) 2 d SPU . 3
N11 N 0.6188(7) 1.0205(5) 0.9540(14) 0.077(5) Uani 0.253(6) 1 d PDU . 4
O7 O 0.6027(7) 0.9966(4) 0.9986(11) 0.059(5) Uani 0.253(6) 1 d PDU . 4
O8 O 0.5994(7) 1.0474(5) 0.9597(15) 0.075(5) Uani 0.253(6) 1 d PDU . 4
O9 O 0.6565(7) 1.0195(6) 0.9458(18) 0.090(6) Uani 0.253(6) 1 d PDU . 4
O1S O 0.5340(2) 1.04360(14) 0.2412(3) 0.0652(14) Uani 1 1 d U . .
O2S O 0.6814(5) 0.9875(5) 0.2581(14) 0.128(7) Uani 0.50 1 d PU C 5
O3S O 0.6049(5) 1.0197(4) 0.1636(13) 0.106(6) Uani 0.50 1 d PU D 6
O4S O 0.5361(5) 0.9500(4) 0.1308(16) 0.134(8) Uani 0.50 1 d PU E 7
O6S O 0.7594(11) 0.9818(7) 0.793(4) 0.25(2) Uani 0.50 1 d PU F 8
O7S O 0.6172(13) 0.9964(8) 0.1724(17) 0.23(2) Uani 0.50 1 d PU G 9
O8S O 0.6291(9) 0.9877(7) 0.232(2) 0.152(8) Uani 0.50 1 d PU H 10
O9S O 0.6961(15) 1.0055(9) 0.162(3) 0.128(14) Uiso 0.25 1 d P I 10
O10S O 0.7157(8) 0.9902(6) 0.8229(17) 0.064(5) Uiso 0.25 1 d P J 11

loop_
_atom_site_aniso_label
_atom_site_aniso_U_11
_atom_site_aniso_U_22
_atom_site_aniso_U_33
_atom_site_aniso_U_23
_atom_site_aniso_U_13
_atom_site_aniso_U_12
Tb1 0.02909(16) 0.03399(16) 0.02280(15) 0.000 0.000 -0.00288(19)
O1 0.045(3) 0.038(3) 0.023(3) 0.000 0.000 0.003(2)
N1 0.030(2) 0.036(2) 0.026(2) -0.0014(19) 0.0055(17) -0.0008(18)
N2 0.029(2) 0.037(2) 0.026(2) -0.0040(19) 0.0050(18) -0.0028(19)
N3 0.046(3) 0.039(3) 0.033(3) 0.003(2) 0.008(2) 0.008(2)
N4 0.029(2) 0.041(3) 0.032(2) -0.008(2) 0.0029(18) -0.0041(19)
N5 0.045(3) 0.039(3) 0.026(2) -0.003(2) 0.003(2) -0.006(2)
N6 0.054(3) 0.048(3) 0.033(3) 0.008(2) -0.017(2) -0.018(2)
N7 0.057(3) 0.053(3) 0.041(3) 0.011(3) -0.024(3) -0.017(3)
N8 0.078(4) 0.068(4) 0.026(3) 0.008(2) -0.010(3) -0.038(3)
C1 0.053(4) 0.058(4) 0.053(4) 0.013(3) 0.016(3) -0.011(3)
C2 0.069(5) 0.054(4) 0.072(5) 0.023(4) 0.019(4) -0.006(4)
C3 0.059(4) 0.046(3) 0.042(4) 0.019(3) 0.020(3) 0.005(3)
C4 0.052(4) 0.039(3) 0.024(3) 0.002(2) 0.010(2) 0.007(3)
C5 0.037(3) 0.034(3) 0.026(3) -0.007(2) 0.010(2) -0.002(2)
C6 0.036(3) 0.050(4) 0.033(3) 0.009(3) 0.010(3) -0.008(3)
C7 0.041(4) 0.072(5) 0.080(6) 0.000(4) 0.020(4) 0.005(3)
C8 0.056(4) 0.077(5) 0.048(4) 0.004(4) 0.002(3) -0.029(4)
C9 0.068(5) 0.092(6) 0.047(4) 0.025(4) 0.009(4) 0.000(5)
C10 0.102(8) 0.049(5) 0.084(7) 0.022(5) 0.023(5) 0.021(4)
C11 0.030(3) 0.041(3) 0.028(3) -0.004(2) 0.006(2) 0.004(2)
C12 0.030(3) 0.036(3) 0.032(3) -0.004(2) 0.003(2) 0.000(2)
C13 0.036(3) 0.054(4) 0.052(4) -0.006(3) -0.002(3) 0.003(3)
C14 0.036(3) 0.057(4) 0.064(4) -0.006(3) -0.009(3) 0.009(3)
C15 0.031(3) 0.056(4) 0.064(4) -0.013(3) 0.004(3) 0.001(3)
C16 0.036(3) 0.039(3) 0.041(3) -0.012(3) 0.007(2) -0.005(2)
C17 0.040(4) 0.065(5) 0.088(6) -0.028(4) 0.009(4) 0.000(3)
C18 0.034(3) 0.056(4) 0.115(8) -0.032(5) 0.024(4) -0.012(3)
C19 0.036(3) 0.047(4) 0.042(3) -0.011(3) 0.011(3) -0.006(3)
C20 0.047(4) 0.046(4) 0.066(5) -0.018(4) 0.018(3) -0.013(3)
C21 0.056(4) 0.066(4) 0.058(4) -0.013(4) 0.030(4) -0.028(4)
C22 0.074(5) 0.061(4) 0.041(4) -0.015(3) 0.022(3) -0.032(4)
C23 0.064(4) 0.054(4) 0.026(3) -0.007(3) 0.009(3) -0.025(3)
C24 0.060(4) 0.052(3) 0.023(3) -0.005(3) -0.002(3) -0.025(3)
C25 0.080(3) 0.057(4) 0.046(3) 0.020(3) -0.033(3) -0.024(3)
C26 0.094(4) 0.066(4) 0.042(3) 0.024(3) -0.037(3) -0.043(3)
C27 0.108(4) 0.080(5) 0.045(3) 0.032(3) -0.038(3) -0.040(4)
C30 0.087(3) 0.088(4) 0.078(4) 0.040(3) -0.042(3) -0.020(3)
C33 0.090(6) 0.071(6) 0.078(6) 0.040(5) -0.033(5) -0.037(5)
C34 0.196(10) 0.149(13) 0.058(5) 0.034(7) 0.000(6) 0.008(9)
C28A 0.112(5) 0.081(5) 0.054(4) 0.028(4) -0.052(3) -0.041(4)
C29A 0.093(5) 0.080(4) 0.061(4) 0.027(4) -0.054(4) -0.018(4)
C31A 0.073(10) 0.126(13) 0.113(7) 0.061(7) -0.012(6) -0.003(10)
C32A 0.092(9) 0.086(6) 0.117(8) 0.053(6) -0.069(7) -0.039(7)
C28B 0.112(5) 0.083(6) 0.056(6) 0.031(5) -0.049(5) -0.034(4)
C29B 0.103(5) 0.082(6) 0.060(5) 0.030(5) -0.048(5) -0.023(5)
C31B 0.049(10) 0.109(12) 0.079(6) 0.060(7) -0.003(8) -0.027(8)
C32B 0.074(7) 0.100(10) 0.109(12) 0.061(8) -0.049(10) -0.017(8)
N9 0.060(3) 0.062(3) 0.063(3) 0.015(3) -0.006(3) 0.007(2)
O2A 0.074(4) 0.078(5) 0.084(6) 0.017(5) 0.001(5) 0.015(4)
O3A 0.090(6) 0.069(4) 0.096(6) 0.019(5) -0.002(5) -0.001(4)
O4A 0.066(4) 0.092(6) 0.094(6) 0.010(6) -0.012(5) -0.008(4)
O2B 0.075(4) 0.085(5) 0.087(6) 0.007(5) 0.008(4) -0.015(4)
O3B 0.073(4) 0.101(5) 0.099(6) 0.000(5) 0.001(4) 0.025(4)
O4B 0.092(5) 0.069(4) 0.073(5) 0.000(4) -0.013(5) 0.007(4)
N10 0.089(7) 0.081(7) 0.033(5) 0.000 0.000 -0.052(6)
O5 0.091(8) 0.118(9) 0.054(6) -0.004(5) 0.006(4) -0.048(7)
O6 0.118(9) 0.099(9) 0.036(5) 0.000 0.000 -0.038(7)
N11 0.111(11) 0.068(9) 0.053(8) 0.004(7) -0.005(8) -0.013(8)
O7 0.090(11) 0.063(9) 0.024(8) -0.003(7) -0.017(7) -0.009(8)
O8 0.100(12) 0.071(9) 0.053(9) 0.014(8) -0.010(9) -0.011(8)
O9 0.122(11) 0.076(11) 0.071(10) 0.002(9) 0.036(10) -0.002(9)
O1S 0.097(4) 0.062(3) 0.036(2) 0.000(2) 0.008(3) -0.020(3)
O2S 0.067(8) 0.176(14) 0.140(16) -0.101(14) 0.038(9) -0.040(10)
O3S 0.087(10) 0.097(11) 0.133(14) -0.013(10) 0.059(10) 0.035(9)
O4S 0.083(10) 0.083(10) 0.24(2) -0.095(13) -0.014(12) -0.006(8)
O6S 0.24(3) 0.142(19) 0.36(6) -0.04(3) 0.19(4) 0.01(2)
O7S 0.37(4) 0.22(3) 0.100(16) -0.067(16) -0.13(2) 0.21(3)
O8S 0.15(2) 0.170(19) 0.131(19) -0.008(18) 0.005(16) 0.038(17)

loop_
_atom_type_symbol
_atom_type_description
_atom_type_scat_dispersion_real
_atom_type_scat_dispersion_imag
_atom_type_scat_source
C C 0.0033 0.0016 'International Tables Vol C Tables 4.2.6.8 and 6.1.1.4'
H H 0.0000 0.0000 'International Tables Vol C Tables 4.2.6.8 and 6.1.1.4'
N N 0.0061 0.0033 'International Tables Vol C Tables 4.2.6.8 and 6.1.1.4'
O O 0.0106 0.0060 'International Tables Vol C Tables 4.2.6.8 and 6.1.1.4'
Tb Tb -0.1723 4.1537 'International Tables Vol C Tables 4.2.6.8 and 6.1.1.4'

loop_
_geom_angle_atom_site_label_1
_geom_angle_atom_site_label_2
_geom_angle_atom_site_label_3
_geom_angle
_geom_angle_site_symmetry_1
_geom_angle_site_symmetry_3
O1 Tb1 N2 67.53(10) . 2_675
O1 Tb1 N2 67.53(10) . .
O1 Tb1 N4 76.82(11) . 2_675
O1 Tb1 N4 76.82(11) . .
O1 Tb1 N5 116.06(11) . .
O1 Tb1 N5 116.06(11) . 2_675
O1 Tb1 N6 139.23(14) . 2_675
O1 Tb1 N6 139.22(14) . .
N2 Tb1 N2 135.1(2) . 2_675
N4 Tb1 N2 105.51(15) 2_675 .
N4 Tb1 N2 63.79(15) . .
N4 Tb1 N2 105.51(15) . 2_675
N4 Tb1 N2 63.79(15) 2_675 2_675
N4 Tb1 N4 153.6(2) 2_675 .
N4 Tb1 N5 128.69(17) . 2_675
N4 Tb1 N5 64.86(16) 2_675 2_675
N4 Tb1 N5 64.86(16) . .
N4 Tb1 N5 128.70(17) 2_675 .
N4 Tb1 N6 126.65(17) 2_675 2_675
N4 Tb1 N6 75.43(18) . 2_675
N4 Tb1 N6 75.43(18) 2_675 .
N4 Tb1 N6 126.65(17) . .
N5 Tb1 N2 75.76(16) . 2_675
N5 Tb1 N2 125.58(16) . .
N5 Tb1 N2 75.75(16) 2_675 .
N5 Tb1 N2 125.58(16) 2_675 2_675
N5 Tb1 N5 127.9(2) 2_675 .
N5 Tb1 N6 77.41(16) . 2_675
N5 Tb1 N6 77.41(16) 2_675 .
N5 Tb1 N6 63.43(17) . .
N5 Tb1 N6 63.43(17) 2_675 2_675
N6 Tb1 N2 73.60(16) . 2_675
N6 Tb1 N2 73.60(16) 2_675 .
N6 Tb1 N2 149.46(16) 2_675 2_675
N6 Tb1 N2 149.47(16) . .
N6 Tb1 N6 81.6(3) 2_675 .
C5 N1 N2 119.1(5) . .
N1 N2 Tb1 119.7(3) . .
N1 N2 C11 118.6(5) . .
C11 N2 Tb1 120.2(4) . .
C11 N3 C4 116.1(5) . .
C12 N4 Tb1 122.9(3) . .
C12 N4 C16 117.5(5) . .
C16 N4 Tb1 119.5(4) . .
C19 N5 Tb1 119.6(4) . .
C23 N5 Tb1 121.9(4) . .
C23 N5 C19 118.3(6) . .
N7 N6 Tb1 118.4(4) . .
C24 N6 Tb1 122.3(4) . .
C24 N6 N7 118.8(6) . .
C25 N7 N6 117.0(6) . .
C24 N8 C26 115.6(6) . .
H1A C1 H1B 107.5 . .
C2 C1 H1A 108.5 . .
C2 C1 H1B 108.5 . .
C2 C1 C6 115.2(6) . .
C6 C1 H1A 108.5 . .
C6 C1 H1B 108.5 . .
C1 C2 H2A 108.8 . .
C1 C2 H2B 108.8 . .
C1 C2 C3 113.8(6) . .
H2A C2 H2B 107.7 . .
C3 C2 H2A 108.8 . .
C3 C2 H2B 108.8 . .
C2 C3 C4 109.3(6) . .
C2 C3 C9 111.1(6) . .
C2 C3 C10 110.2(7) . .
C4 C3 C9 107.2(6) . .
C4 C3 C10 109.4(6) . .
C9 C3 C10 109.5(7) . .
N3 C4 C3 117.4(6) . .
N3 C4 C5 121.0(5) . .
C5 C4 C3 121.6(6) . .
N1 C5 C4 119.8(5) . .
N1 C5 C6 114.6(5) . .
C4 C5 C6 125.5(5) . .
C5 C6 C1 108.8(6) . .
C7 C6 C1 110.2(6) . .
C7 C6 C5 110.9(6) . .
C7 C6 C8 108.6(7) . .
C8 C6 C1 111.0(6) . .
C8 C6 C5 107.3(5) . .
C6 C7 H7A 109.5 . .
C6 C7 H7B 109.5 . .
C6 C7 H7C 109.5 . .
H7A C7 H7B 109.5 . .
H7A C7 H7C 109.5 . .
H7B C7 H7C 109.5 . .
C6 C8 H8A 109.5 . .
C6 C8 H8B 109.5 . .
C6 C8 H8C 109.5 . .
H8A C8 H8B 109.5 . .
H8A C8 H8C 109.5 . .
H8B C8 H8C 109.5 . .
C3 C9 H9A 109.5 . .
C3 C9 H9B 109.5 . .
C3 C9 H9C 109.5 . .
H9A C9 H9B 109.5 . .
H9A C9 H9C 109.5 . .
H9B C9 H9C 109.5 . .
C3 C10 H10A 109.5 . .
C3 C10 H10B 109.5 . .
C3 C10 H10C 109.5 . .
H10A C10 H10B 109.5 . .
H10A C10 H10C 109.5 . .
H10B C10 H10C 109.5 . .
N2 C11 C12 115.6(5) . .
N3 C11 N2 125.5(5) . .
N3 C11 C12 118.9(5) . .
N4 C12 C11 115.8(5) . .
N4 C12 C13 123.3(5) . .
C13 C12 C11 120.9(5) . .
C12 C13 H13 120.4 . .
C14 C13 C12 119.1(7) . .
C14 C13 H13 120.4 . .
C13 C14 H14 120.3 . .
C13 C14 C15 119.5(6) . .
C15 C14 H14 120.3 . .
C14 C15 C16 118.3(6) . .
C14 C15 C17 123.9(7) . .
C16 C15 C17 117.6(7) . .
N4 C16 C15 122.1(6) . .
N4 C16 C19 117.0(5) . .
C15 C16 C19 120.8(6) . .
C15 C17 H17 119.8 . .
C18 C17 C15 120.4(7) . .
C18 C17 H17 119.8 . .
C17 C18 H18 119.2 . .
C17 C18 C20 121.6(7) . .
C20 C18 H18 119.2 . .
N5 C19 C16 116.6(5) . .
N5 C19 C20 122.6(7) . .
C20 C19 C16 120.6(7) . .
C19 C20 C18 118.6(7) . .
C21 C20 C18 121.9(7) . .
C21 C20 C19 119.5(8) . .
C20 C21 H21 120.7 . .
C20 C21 C22 118.6(6) . .
C22 C21 H21 120.7 . .
C21 C22 H22 120.2 . .
C21 C22 C23 119.7(7) . .
C23 C22 H22 120.2 . .
N5 C23 C22 121.3(8) . .
N5 C23 C24 115.7(5) . .
C22 C23 C24 123.0(7) . .
N6 C24 N8 126.6(7) . .
N6 C24 C23 116.1(6) . .
N8 C24 C23 117.2(6) . .
N7 C25 C26 121.7(8) . .
N7 C25 C30 114.4(7) . .
C26 C25 C30 123.9(7) . .
N8 C26 C25 119.9(6) . .
N8 C26 C27 116.1(8) . .
C25 C26 C27 124.0(8) . .
C26 C27 C34 107.1(9) . .
C26 C27 C28B 105.2(11) . .
C33 C27 C26 108.0(6) . .
C33 C27 C34 107.9(10) . .
C33 C27 C28B 91.3(11) . .
C34 C27 C28B 134.4(12) . .
C28A C27 C26 112.3(8) . .
C28A C27 C33 116.5(10) . .
C28A C27 C34 104.5(10) . .
C28A C27 C28B 32.2(9) . .
C25 C30 C29A 103.5(8) . .
C25 C30 C31A 110.2(12) . .
C25 C30 C32A 102.3(9) . .
C25 C30 C29B 119.5(12) . .
C25 C30 C31B 107.6(17) . .
C25 C30 C32B 117.9(11) . .
C31A C30 C29A 112.7(13) . .
C31A C30 C32A 117.9(13) . .
C31A C30 C29B 117.0(18) . .
C31A C30 C31B 21.0(13) . .
C31A C30 C32B 69.9(18) . .
C32A C30 C29A 108.8(9) . .
C32A C30 C31B 136.6(16) . .
C32A C30 C32B 48.1(15) . .
C29B C30 C29A 23.8(8) . .
C29B C30 C32A 87.4(13) . .
C29B C30 C31B 103.8(19) . .
C29B C30 C32B 112.5(13) . .
C31B C30 C29A 94.0(13) . .
C31B C30 C32B 89.7(19) . .
C32B C30 C29A 135.0(11) . .
C27 C33 H33A 109.5 . .
C27 C33 H33B 109.5 . .
C27 C33 H33C 109.5 . .
H33A C33 H33B 109.5 . .
H33A C33 H33C 109.5 . .
H33B C33 H33C 109.5 . .
C27 C34 H34A 109.5 . .
C27 C34 H34B 109.5 . .
C27 C34 H34C 109.5 . .
H34A C34 H34B 109.5 . .
H34A C34 H34C 109.5 . .
H34B C34 H34C 109.5 . .
C27 C28A H28A 110.5 . .
C27 C28A H28B 110.5 . .
C27 C28A C29A 106.3(10) . .
H28A C28A H28B 108.7 . .
C29A C28A H28A 110.5 . .
C29A C28A H28B 110.5 . .
C30 C29A H29A 108.5 . .
C30 C29A H29B 108.5 . .
C28A C29A C30 115.1(11) . .
C28A C29A H29A 108.5 . .
C28A C29A H29B 108.5 . .
H29A C29A H29B 107.5 . .
C30 C31A H31A 109.5 . .
C30 C31A H31B 109.5 . .
C30 C31A H31C 109.5 . .
C30 C32A H32A 109.5 . .
C30 C32A H32B 109.5 . .
C30 C32A H32C 109.5 . .
C27 C28B H28C 106.7 . .
C27 C28B H28D 106.7 . .
H28C C28B H28D 106.6 . .
C29B C28B C27 122.7(19) . .
C29B C28B H28C 106.7 . .
C29B C28B H28D 106.7 . .
C30 C29B C28B 108.3(16) . .
C30 C29B H29C 110.0 . .
C30 C29B H29D 110.0 . .
C28B C29B H29C 110.0 . .
C28B C29B H29D 110.0 . .
H29C C29B H29D 108.4 . .
C30 C31B H31D 109.5 . .
C30 C31B H31E 109.5 . .
C30 C31B H31F 109.5 . .
H31D C31B H31E 109.5 . .
H31D C31B H31F 109.5 . .
H31E C31B H31F 109.5 . .
C30 C32B H32D 109.5 . .
C30 C32B H32E 109.5 . .
C30 C32B H32F 109.5 . .
H32D C32B H32E 109.5 . .
H32D C32B H32F 109.5 . .
H32E C32B H32F 109.5 . .
O3A N9 O2A 116.5(9) . .
O3A N9 O4A 125.1(10) . .
O3A N9 O2B 56.3(9) . .
O3A N9 O3B 80.9(10) . .
O3A N9 O4B 147.3(14) . .
O4A N9 O2A 115.4(10) . .
O4A N9 O2B 162.8(13) . .
O4A N9 O3B 52.2(8) . .
O2B N9 O2A 72.0(9) . .
O3B N9 O2A 160.9(11) . .
O3B N9 O2B 116.0(9) . .
O4B N9 O2A 49.2(7) . .
O4B N9 O4A 68.0(9) . .
O4B N9 O2B 121.1(8) . .
O4B N9 O3B 120.1(9) . .
O5 N10 O5 119(2) 2_675 .
O6 N10 O5 120.7(10) . 2_675
O6 N10 O5 120.7(10) . .
O8 N11 O7 112.7(14) . .
O9 N11 O7 116.0(14) . .
O9 N11 O8 122.8(16) . .

loop_
_geom_bond_atom_site_label_1
_geom_bond_atom_site_label_2
_geom_bond_distance
_geom_bond_site_symmetry_2
Tb1 O1 2.398(6) .
Tb1 N2 2.527(5) .
Tb1 N2 2.527(5) 2_675
Tb1 N4 2.485(5) .
Tb1 N4 2.485(5) 2_675
Tb1 N5 2.499(5) .
Tb1 N5 2.499(5) 2_675
Tb1 N6 2.516(5) 2_675
Tb1 N6 2.516(5) .
N1 N2 1.340(6) .
N1 C5 1.339(7) .
N2 C11 1.344(8) .
N3 C4 1.333(8) .
N3 C11 1.317(8) .
N4 C12 1.322(7) .
N4 C16 1.369(7) .
N5 C19 1.360(9) .
N5 C23 1.340(8) .
N6 N7 1.381(8) .
N6 C24 1.310(8) .
N7 C25 1.317(9) .
N8 C24 1.319(8) .
N8 C26 1.338(11) .
C1 H1A 0.9900 .
C1 H1B 0.9900 .
C1 C2 1.483(11) .
C1 C6 1.521(10) .
C2 H2A 0.9900 .
C2 H2B 0.9900 .
C2 C3 1.511(11) .
C3 C4 1.523(8) .
C3 C9 1.530(11) .
C3 C10 1.531(11) .
C4 C5 1.399(8) .
C5 C6 1.511(8) .
C6 C7 1.506(10) .
C6 C8 1.511(10) .
C7 H7A 0.9800 .
C7 H7B 0.9800 .
C7 H7C 0.9800 .
C8 H8A 0.9800 .
C8 H8B 0.9800 .
C8 H8C 0.9800 .
C9 H9A 0.9800 .
C9 H9B 0.9800 .
C9 H9C 0.9800 .
C10 H10A 0.9800 .
C10 H10B 0.9800 .
C10 H10C 0.9800 .
C11 C12 1.491(8) .
C12 C13 1.401(8) .
C13 H13 0.9500 .
C13 C14 1.358(9) .
C14 H14 0.9500 .
C14 C15 1.389(11) .
C15 C16 1.401(9) .
C15 C17 1.445(10) .
C16 C19 1.442(10) .
C17 H17 0.9500 .
C17 C18 1.388(13) .
C18 H18 0.9500 .
C18 C20 1.418(12) .
C19 C20 1.385(9) .
C20 C21 1.362(11) .
C21 H21 0.9500 .
C21 C22 1.395(13) .
C22 H22 0.9500 .
C22 C23 1.403(9) .
C23 C24 1.478(11) .
C25 C26 1.410(12) .
C25 C30 1.507(12) .
C26 C27 1.530(10) .
C27 C33 1.512(10) .
C27 C34 1.590(13) .
C27 C28A 1.480(12) .
C27 C28B 1.612(16) .
C30 C29A 1.601(12) .
C30 C31A 1.520(15) .
C30 C32A 1.575(13) .
C30 C29B 1.525(14) .
C30 C31B 1.581(16) .
C30 C32B 1.589(15) .
C33 H33A 0.9800 .
C33 H33B 0.9800 .
C33 H33C 0.9800 .
C34 H34A 0.9800 .
C34 H34B 0.9800 .
C34 H34C 0.9800 .
C28A H28A 0.9900 .
C28A H28B 0.9900 .
C28A C29A 1.529(14) .
C29A H29A 0.9900 .
C29A H29B 0.9900 .
C31A H31A 0.9800 .
C31A H31B 0.9800 .
C31A H31C 0.9800 .
C32A H32A 0.9800 .
C32A H32B 0.9800 .
C32A H32C 0.9800 .
C28B H28C 0.9900 .
C28B H28D 0.9900 .
C28B C29B 1.548(16) .
C29B H29C 0.9900 .
C29B H29D 0.9900 .
C31B H31D 0.9800 .
C31B H31E 0.9800 .
C31B H31F 0.9800 .
C32B H32D 0.9800 .
C32B H32E 0.9800 .
C32B H32F 0.9800 .
N9 O2A 1.251(10) .
N9 O3A 1.163(11) .
N9 O4A 1.191(10) .
N9 O2B 1.218(9) .
N9 O3B 1.212(9) .
N9 O4B 1.180(10) .
N10 O5 1.258(19) .
N10 O5 1.258(19) 2_675
N10 O6 1.22(3) .
N11 O7 1.233(14) .
N11 O8 1.192(14) .
N11 O9 1.188(14) .

loop_
_geom_torsion_atom_site_label_1
_geom_torsion_atom_site_label_2
_geom_torsion_atom_site_label_3
_geom_torsion_atom_site_label_4
_geom_torsion
_geom_torsion_site_symmetry_1
Tb1 N2 C11 N3 -166.1(4) .
Tb1 N2 C11 C12 13.2(6) .
Tb1 N4 C12 C11 -6.7(6) .
Tb1 N4 C12 C13 174.5(5) .
Tb1 N4 C16 C15 -171.4(5) .
Tb1 N4 C16 C19 12.6(8) .
Tb1 N5 C19 C16 -12.0(8) .
Tb1 N5 C19 C20 172.0(5) .
Tb1 N5 C23 C22 -172.4(5) .
Tb1 N5 C23 C24 7.5(7) .
Tb1 N6 N7 C25 -175.4(5) .
Tb1 N6 C24 N8 179.4(5) .
Tb1 N6 C24 C23 -4.7(8) .
O1 Tb1 N2 N1 -91.8(4) .
O1 Tb1 N2 C11 74.2(4) .
O1 Tb1 N4 C12 -61.8(4) .
O1 Tb1 N4 C16 114.4(4) .
O1 Tb1 N5 C19 -46.4(5) .
O1 Tb1 N5 C23 127.3(4) .
O1 Tb1 N6 N7 78.4(5) .
O1 Tb1 N6 C24 -93.9(6) .
N1 N2 C11 N3 0.0(8) .
N1 N2 C11 C12 179.3(5) .
N1 C5 C6 C1 168.8(5) .
N1 C5 C6 C7 47.4(7) .
N1 C5 C6 C8 -71.1(7) .
N2 Tb1 N2 N1 -91.8(4) 2_675
N2 Tb1 N2 C11 74.2(4) 2_675
N2 Tb1 N4 C12 -123.6(4) 2_675
N2 Tb1 N4 C12 9.4(4) .
N2 Tb1 N4 C16 -174.4(5) .
N2 Tb1 N4 C16 52.6(4) 2_675
N2 Tb1 N5 C19 -102.1(5) 2_675
N2 Tb1 N5 C19 33.6(5) .
N2 Tb1 N5 C23 -152.7(4) .
N2 Tb1 N5 C23 71.6(4) 2_675
N2 Tb1 N6 N7 -66.0(6) .
N2 Tb1 N6 N7 96.4(5) 2_675
N2 Tb1 N6 C24 -76.0(5) 2_675
N2 Tb1 N6 C24 121.6(5) .
N2 N1 C5 C4 -0.5(7) .
N2 N1 C5 C6 177.7(5) .
N2 C11 C12 N4 -4.4(7) .
N2 C11 C12 C13 174.4(5) .
N3 C4 C5 N1 0.0(8) .
N3 C4 C5 C6 -178.0(5) .
N3 C11 C12 N4 174.9(5) .
N3 C11 C12 C13 -6.3(8) .
N4 Tb1 N2 N1 -177.7(4) .
N4 Tb1 N2 N1 -23.5(4) 2_675
N4 Tb1 N2 C11 -11.7(4) .
N4 Tb1 N2 C11 142.4(4) 2_675
N4 Tb1 N4 C12 -61.8(4) 2_675
N4 Tb1 N4 C16 114.4(4) 2_675
N4 Tb1 N5 C19 -140.2(4) 2_675
N4 Tb1 N5 C19 12.9(4) .
N4 Tb1 N5 C23 -173.4(5) .
N4 Tb1 N5 C23 33.5(5) 2_675
N4 Tb1 N6 N7 -166.3(4) .
N4 Tb1 N6 N7 29.9(4) 2_675
N4 Tb1 N6 C24 -142.5(6) 2_675
N4 Tb1 N6 C24 21.4(6) .
N4 C12 C13 C14 -3.0(10) .
N4 C16 C19 N5 -0.3(9) .
N4 C16 C19 C20 175.7(6) .
N5 Tb1 N2 N1 161.5(3) .
N5 Tb1 N2 N1 34.8(4) 2_675
N5 Tb1 N2 C11 -32.6(4) .
N5 Tb1 N2 C11 -159.2(4) 2_675
N5 Tb1 N4 C12 51.2(5) 2_675
N5 Tb1 N4 C12 170.8(5) .
N5 Tb1 N4 C16 -132.6(4) 2_675
N5 Tb1 N4 C16 -13.0(4) .
N5 Tb1 N5 C19 133.6(5) 2_675
N5 Tb1 N5 C23 -52.7(4) 2_675
N5 Tb1 N6 N7 178.3(5) .
N5 Tb1 N6 N7 -37.1(4) 2_675
N5 Tb1 N6 C24 150.6(6) 2_675
N5 Tb1 N6 C24 6.0(5) .
N5 C19 C20 C18 -179.5(7) .
N5 C19 C20 C21 1.3(10) .
N5 C23 C24 N6 -1.8(8) .
N5 C23 C24 N8 174.5(6) .
N6 Tb1 N2 N1 100.8(4) 2_675
N6 Tb1 N2 N1 64.0(5) .
N6 Tb1 N2 C11 -93.2(4) 2_675
N6 Tb1 N2 C11 -130.0(4) .
N6 Tb1 N4 C12 155.6(4) .
N6 Tb1 N4 C12 88.1(4) 2_675
N6 Tb1 N4 C16 -28.2(5) .
N6 Tb1 N4 C16 -95.8(4) 2_675
N6 Tb1 N5 C19 92.6(5) 2_675
N6 Tb1 N5 C19 179.3(5) .
N6 Tb1 N5 C23 -93.7(5) 2_675
N6 Tb1 N5 C23 -7.0(4) .
N6 Tb1 N6 N7 -101.6(5) 2_675
N6 Tb1 N6 C24 86.1(6) 2_675
N6 N7 C25 C26 -1.6(11) .
N6 N7 C25 C30 179.1(6) .
N7 N6 C24 N8 7.1(10) .
N7 N6 C24 C23 -177.0(5) .
N7 C25 C26 N8 2.6(13) .
N7 C25 C26 C27 -176.0(8) .
N7 C25 C30 C29A -165.3(8) .
N7 C25 C30 C31A -44.5(13) .
N7 C25 C30 C32A 81.6(10) .
N7 C25 C30 C29B 175.7(16) .
N7 C25 C30 C31B -66.5(13) .
N7 C25 C30 C32B 32.8(19) .
N8 C26 C27 C33 63.9(12) .
N8 C26 C27 C34 -52.1(11) .
N8 C26 C27 C28A -166.3(10) .
N8 C26 C27 C28B 160.5(11) .
C1 C2 C3 C4 47.5(8) .
C1 C2 C3 C9 -70.6(9) .
C1 C2 C3 C10 167.8(7) .
C2 C1 C6 C5 39.8(9) .
C2 C1 C6 C7 161.7(7) .
C2 C1 C6 C8 -78.0(9) .
C2 C3 C4 N3 161.9(6) .
C2 C3 C4 C5 -20.9(8) .
C3 C4 C5 N1 -177.1(5) .
C3 C4 C5 C6 4.9(9) .
C4 N3 C11 N2 -0.5(8) .
C4 N3 C11 C12 -179.8(5) .
C4 C5 C6 C1 -13.1(8) .
C4 C5 C6 C7 -134.5(7) .
C4 C5 C6 C8 107.0(7) .
C5 N1 N2 Tb1 166.7(3) .
C5 N1 N2 C11 0.5(7) .
C6 C1 C2 C3 -61.0(10) .
C9 C3 C4 N3 -77.6(7) .
C9 C3 C4 C5 99.6(7) .
C10 C3 C4 N3 41.1(9) .
C10 C3 C4 C5 -141.7(7) .
C11 N3 C4 C3 177.7(5) .
C11 N3 C4 C5 0.5(8) .
C11 C12 C13 C14 178.4(6) .
C12 N4 C16 C15 5.0(8) .
C12 N4 C16 C19 -171.1(6) .
C12 C13 C14 C15 4.3(10) .
C13 C14 C15 C16 -1.2(10) .
C13 C14 C15 C17 175.0(7) .
C14 C15 C16 N4 -3.6(10) .
C14 C15 C16 C19 172.3(7) .
C14 C15 C17 C18 -171.9(8) .
C15 C16 C19 N5 -176.4(6) .
C15 C16 C19 C20 -0.4(11) .
C15 C17 C18 C20 -0.1(12) .
C16 N4 C12 C11 177.0(5) .
C16 N4 C12 C13 -1.7(8) .
C16 C15 C17 C18 4.4(11) .
C16 C19 C20 C18 4.7(10) .
C16 C19 C20 C21 -174.6(7) .
C17 C15 C16 N4 180.0(6) .
C17 C15 C16 C19 -4.1(10) .
C17 C18 C20 C19 -4.5(12) .
C17 C18 C20 C21 174.7(7) .
C18 C20 C21 C22 -179.3(7) .
C19 N5 C23 C22 1.4(9) .
C19 N5 C23 C24 -178.7(5) .
C19 C20 C21 C22 -0.1(10) .
C20 C21 C22 C23 -0.4(10) .
C21 C22 C23 N5 -0.3(10) .
C21 C22 C23 C24 179.8(6) .
C22 C23 C24 N6 178.1(6) .
C22 C23 C24 N8 -5.6(9) .
C23 N5 C19 C16 174.1(6) .
C23 N5 C19 C20 -1.9(9) .
C24 N6 N7 C25 -2.8(10) .
C24 N8 C26 C25 1.0(11) .
C24 N8 C26 C27 179.7(7) .
C25 C26 C27 C33 -117.5(10) .
C25 C26 C27 C34 126.5(11) .
C25 C26 C27 C28A 12.3(14) .
C25 C26 C27 C28B -20.9(14) .
C25 C30 C29A C28A -53.0(12) .
C25 C30 C29B C28B 23(3) .
C26 N8 C24 N6 -6.0(10) .
C26 N8 C24 C23 178.1(6) .
C26 C25 C30 C29A 15.4(12) .
C26 C25 C30 C31A 136.2(13) .
C26 C25 C30 C32A -97.6(11) .
C26 C25 C30 C29B -3.6(19) .
C26 C25 C30 C31B 114.2(14) .
C26 C25 C30 C32B -146.5(18) .
C26 C27 C28A C29A -44.8(14) .
C26 C27 C28B C29B 45(2) .
C27 C28A C29A C30 70.7(14) .
C27 C28B C29B C30 -47(3) .
C30 C25 C26 N8 -178.2(7) .
C30 C25 C26 C27 3.2(13) .
C33 C27 C28A C29A 80.5(12) .
C33 C27 C28B C29B 154(2) .
C34 C27 C28A C29A -160.6(11) .
C34 C27 C28B C29B -89(3) .
C28A C27 C28B C29B -62(2) .
C29A C30 C29B C28B -29(2) .
C31A C30 C29A C28A -172.0(14) .
C31A C30 C29B C28B -114(2) .
C32A C30 C29A C28A 55.3(15) .
C32A C30 C29B C28B 126(2) .
C28B C27 C28A C29A 38.5(15) .
C29B C30 C29A C28A 82(4) .
C31B C30 C29A C28A -162.2(18) .
C31B C30 C29B C28B -97(3) .
C32B C30 C29A C28A 104(3) .
C32B C30 C29B C28B 168(2) .
